data_4336901
loop_
_publ_author_name
'Eufemio Moreno Pineda'
'Floriana Tuna'
'Yan-Zhen Zheng'
'Richard E. P. Winpenny'
'Eric J. L. McInnes'

_publ_contact_author_address
;
School of Chemistry and Photon Science Institute, The University of Manchester,
Oxford Road, Manchester M13 9PL, .
UK
;
_publ_contact_author_name 'Eufemio Moreno Pineda'
_publ_section_title
;
 Wells-Dawson Cages as Molecular Refrigerants
;
_journal_name_full 'Inorganic Chemistry'
_journal_page_first 13702
_journal_page_last 13707
_journal_paper_doi 10.1021/ic402296t
_journal_volume 52
_journal_year 2013
_chemical_formula_moiety 'C132 H254 Gd6 Ni6 O56 P6, 4(C2 H3 N)'
_chemical_formula_sum 'C140 H266 Gd6 N4 Ni6 O56 P6'
_chemical_formula_weight 4383.13
_space_group_crystal_system triclinic
_space_group_IT_number 2
_space_group_name_Hall '-P 1'
_space_group_name_H-M_alt 'P -1'
_symmetry_space_group_name_Hall '-P 1'
_symmetry_space_group_name_H-M 'P -1'
_atom_sites_solution_hydrogens geom
_atom_sites_solution_primary direct
_audit_creation_date 2013-08-26
_audit_creation_method
;
  Olex2 1.2
  (compiled 2013.04.25 svn.r2679, GUI svn.r4466)
;
_audit_update_record
;
2013-08-30 # Formatted by publCIF

;
_cell_angle_alpha 79.888(2)
_cell_angle_beta 70.274(2)
_cell_angle_gamma 68.785(2)
_cell_formula_units_Z 1
_cell_length_a 16.4562(4)
_cell_length_b 17.6336(4)
_cell_length_c 18.5683(4)
_cell_measurement_reflns_used 17298
_cell_measurement_temperature 100.15
_cell_measurement_theta_max 26.3750
_cell_measurement_theta_min 1.8080
_cell_volume 4719.5(2)
_computing_cell_refinement
;
CrysAlisPro, Agilent Technologies,
Version 1.171.36.24 (release 03-12-2012 CrysAlis171 .NET)
(compiled Dec  3 2012,18:21:49)
;
_computing_data_collection
;
CrysAlisPro, Agilent Technologies,
Version 1.171.36.24 (release 03-12-2012 CrysAlis171 .NET)
(compiled Dec  3 2012,18:21:49)
;
_computing_data_reduction
;
CrysAlisPro, Agilent Technologies,
Version 1.171.36.24 (release 03-12-2012 CrysAlis171 .NET)
(compiled Dec  3 2012,18:21:49)
;
_computing_molecular_graphics
;
O. V. Dolomanov, L. J. Bourhis, R. J. Gildea, J. A. K. Howard and H. Puschmann,
OLEX2: a complete structure solution, refinement and analysis program.
J. Appl. Cryst. (2009). 42, 339-341.
;
_computing_publication_material
;
O. V. Dolomanov, L. J. Bourhis, R. J. Gildea, J. A. K. Howard and H. Puschmann,
OLEX2: a complete structure solution, refinement and analysis program.
J. Appl. Cryst. (2009). 42, 339-341.
;
_computing_structure_refinement
;
SHELXL, G.M. Sheldrick, Acta Cryst.
(2008). A64, 112-122
;
_computing_structure_solution
;
SHELXS, G.M. Sheldrick, Acta Cryst.
(2008). A64, 112-122
;
_diffrn_ambient_temperature 100.15
_diffrn_measured_fraction_theta_full 0.9848
_diffrn_measured_fraction_theta_max 0.9848
_diffrn_measurement_details
;
  1 omega    2.20  182.15   0.2999    1.0000
omega____ theta____ kappa____ phi______ frames
    -       28.0000   73.8966  -25.8022 600

  2 omega    2.20  182.15   0.2999    1.0000
omega____ theta____ kappa____ phi______ frames
    -       28.0000   73.8966   94.1986 600

  3 omega    2.20  182.15   0.2999    1.0000
omega____ theta____ kappa____ phi______ frames
    -       28.0000   73.8966  214.1966 600
;
_diffrn_measurement_device_type 'Saxi-CrysAlisPro-abstract goniometer imported SAXI images'
_diffrn_measurement_method '\w scans'
_diffrn_orient_matrix_UB_11 0.0420920000
_diffrn_orient_matrix_UB_12 -0.0220695000
_diffrn_orient_matrix_UB_13 -0.0254520000
_diffrn_orient_matrix_UB_21 0.0234322000
_diffrn_orient_matrix_UB_22 0.0175982000
_diffrn_orient_matrix_UB_23 0.0144764000
_diffrn_orient_matrix_UB_31 0.0051087000
_diffrn_orient_matrix_UB_32 -0.0327407000
_diffrn_orient_matrix_UB_33 0.0282059000
_diffrn_radiation_monochromator graphite
_diffrn_radiation_type 'Mo K\a'
_diffrn_radiation_wavelength 0.7107
_diffrn_reflns_av_R_equivalents 0.0337
_diffrn_reflns_av_unetI/netI 0.0500
_diffrn_reflns_Laue_measured_fraction_full 0.990
_diffrn_reflns_Laue_measured_fraction_max 0.985
_diffrn_reflns_limit_h_max 20
_diffrn_reflns_limit_h_min -19
_diffrn_reflns_limit_k_max 22
_diffrn_reflns_limit_k_min -22
_diffrn_reflns_limit_l_max 23
_diffrn_reflns_limit_l_min -23
_diffrn_reflns_number 37205
_diffrn_reflns_point_group_measured_fraction_full 0.990
_diffrn_reflns_point_group_measured_fraction_max 0.985
_diffrn_reflns_theta_full 25.242
_diffrn_reflns_theta_max 26.372
_diffrn_reflns_theta_min 1.651
_diffrn_source 'Enhance (Mo) x-ray Source'
_exptl_absorpt_coefficient_mu 2.783
_exptl_absorpt_correction_T_max 1.00000
_exptl_absorpt_correction_T_min 0.84399
_exptl_absorpt_correction_type multi-scan
_exptl_absorpt_process_details
;
CrysAlisPro, Agilent Technologies,
Version 1.171.36.24 (release 03-12-2012 CrysAlis171 .NET)
(compiled Dec  3 2012,18:21:49)
empirical absorption correction using spherical harmonics,
 implemented in SCALE3 ABSPACK scaling algorithm.
;
_exptl_crystal_colour 'clear yellow'
_exptl_crystal_colour_lustre clear
_exptl_crystal_colour_primary yellow
_exptl_crystal_density_diffrn 1.542
_exptl_crystal_description block
_exptl_crystal_F_000 2224
_exptl_crystal_size_max 0.08
_exptl_crystal_size_mid 0.05
_exptl_crystal_size_min 0.04
_refine_diff_density_max 3.517
_refine_diff_density_min -1.644
_refine_diff_density_rms 0.179
_refine_ls_extinction_method none
_refine_ls_goodness_of_fit_ref 1.090
_refine_ls_hydrogen_treatment constr
_refine_ls_matrix_type full
_refine_ls_number_parameters 965
_refine_ls_number_reflns 19008
_refine_ls_number_restraints 31
_refine_ls_restrained_S_all 1.094
_refine_ls_R_factor_all 0.0717
_refine_ls_R_factor_gt 0.0574
_refine_ls_shift/su_max 0.018
_refine_ls_shift/su_mean 0.000
_refine_ls_structure_factor_coef Fsqd
_refine_ls_weighting_details 'w=1/[\s^2^(Fo^2^)+(0.0490P)^2^+46.4142P] where P=(Fo^2^+2Fc^2^)/3'
_refine_ls_weighting_scheme calc
_refine_ls_wR_factor_gt 0.1298
_refine_ls_wR_factor_ref 0.1362
_reflns_Friedel_coverage 0.000
_reflns_number_gt 15932
_reflns_number_total 19008
_reflns_threshold_expression 'I > 2\s(I)'
_cod_data_source_file ic402296t_si_004.cif
_cod_data_source_block Ni6Gd6P6_octyl
_cod_database_code 4336901

loop_
_space_group_symop_operation_xyz
'x, y, z'
'-x, -y, -z'

loop_
_atom_site_label
_atom_site_type_symbol
_atom_site_fract_x
_atom_site_fract_y
_atom_site_fract_z
_atom_site_U_iso_or_equiv
_atom_site_adp_type
_atom_site_occupancy
_atom_site_symmetry_multiplicity
_atom_site_calc_flag
_atom_site_refinement_flags_posn
_atom_site_refinement_flags_adp
Gd1 Gd 0.74663(2) 0.54009(2) 0.41076(2) 0.01566(9) Uani 1 1 d . .
Gd2 Gd 0.56858(2) 0.27560(2) 0.46679(2) 0.01734(9) Uani 1 1 d . .
Gd3 Gd 0.64714(2) 0.34599(2) 0.61290(2) 0.01650(9) Uani 1 1 d . .
Ni1 Ni 0.72843(6) 0.48659(6) 0.25802(5) 0.01778(19) Uani 1 1 d . .
Ni2 Ni 0.61585(6) 0.35268(5) 0.27780(5) 0.01708(19) Uani 1 1 d . .
Ni3 Ni 0.48581(6) 0.46351(6) 0.76385(5) 0.01673(19) Uani 1 1 d . .
P1 P 0.73477(12) 0.33726(11) 0.39715(10) 0.0170(4) Uani 1 1 d . .
P2 P 0.59143(12) 0.55602(11) 0.60476(10) 0.0162(4) Uani 1 1 d . .
P3 P 0.44581(12) 0.34510(11) 0.66535(10) 0.0158(4) Uani 1 1 d . .
O1 O 0.5335(3) 0.4167(3) 0.2066(3) 0.0220(11) Uani 1 1 d . .
O1OH O 0.6117(3) 0.4659(3) 0.2841(2) 0.0157(10) Uani 1 1 d . .
O1P O 0.7321(3) 0.4254(3) 0.3725(3) 0.0186(10) Uani 1 1 d . .
O2 O 0.5722(6) 0.3123(5) 0.1309(4) 0.063(2) Uani 1 1 d . .
H2 H 0.5950 0.2859 0.1656 0.094 Uiso 1 1 calc R U
O2P O 0.6880(3) 0.3046(3) 0.3563(3) 0.0186(10) Uani 1 1 d . .
O3 O 0.7271(3) 0.5526(3) 0.1589(3) 0.0235(11) Uani 1 1 d . .
O3P O 0.6822(3) 0.3275(3) 0.4828(3) 0.0200(10) Uani 1 1 d . .
O4 O 0.3993(4) 0.4456(3) 0.8656(3) 0.0252(12) Uani 1 1 d . .
O4P O 0.6333(3) 0.5344(3) 0.5221(3) 0.0209(11) Uani 1 1 d . .
O5 O 0.8164(3) 0.3864(3) 0.2041(3) 0.0250(11) Uani 1 1 d . .
O5P O 0.5811(3) 0.4784(3) 0.6554(3) 0.0179(10) Uani 1 1 d . .
O6 O 0.7261(3) 0.3271(3) 0.1844(3) 0.0258(12) Uani 1 1 d . .
O6P O 0.4990(3) 0.6239(3) 0.6168(3) 0.0230(11) Uani 1 1 d . .
O7 O 0.8878(4) 0.5681(5) 0.3370(3) 0.0479(18) Uani 1 1 d . .
O7P O 0.5151(3) 0.3368(3) 0.5835(3) 0.0186(10) Uani 1 1 d . .
O8 O 0.8306(4) 0.5175(4) 0.2754(3) 0.0293(13) Uani 1 1 d . .
O8P O 0.3547(3) 0.4109(3) 0.6653(3) 0.0195(10) Uani 1 1 d . .
O9 O 0.6889(3) 0.3176(3) 0.7233(3) 0.0236(11) Uani 1 1 d . .
O9P O 0.4965(3) 0.3612(3) 0.7139(3) 0.0172(10) Uani 1 1 d . .
O10 O 0.5874(3) 0.4038(3) 0.8117(3) 0.0244(11) Uani 1 1 d . .
O11 O 0.6078(4) 0.2426(3) 0.2682(3) 0.0246(11) Uani 1 1 d . .
O12 O 0.5973(4) 0.1790(3) 0.3847(3) 0.0287(12) Uani 1 1 d . .
O13 O 0.7161(4) 0.6721(3) 0.4391(3) 0.0277(12) Uani 1 1 d . .
O14 O 0.5699(3) 0.7433(3) 0.4889(3) 0.0283(12) Uani 1 1 d . .
O15 O 0.8411(4) 0.4495(3) 0.4748(3) 0.0285(12) Uani 1 1 d . .
O16 O 0.7886(3) 0.3628(3) 0.5649(3) 0.0261(12) Uani 1 1 d . .
O17 O 0.6379(4) 0.1647(3) 0.5380(3) 0.0269(12) Uani 1 1 d . .
O18 O 0.6778(4) 0.2053(3) 0.6257(3) 0.0286(12) Uani 1 1 d . .
N1 N 0.5221(11) 0.8893(8) 0.0964(8) 0.110(5) Uani 1 1 d . .
N2 N 0.4478(9) 0.7964(6) -0.0377(6) 0.075(3) Uani 1 1 d . .
C1 C 0.5337(5) 0.3910(5) 0.1460(4) 0.0265(17) Uani 1 1 d . .
C1P C 0.8513(5) 0.2726(5) 0.3791(4) 0.0271(17) Uani 1 1 d . .
H1PA H 0.8861 0.2859 0.3263 0.033 Uiso 1 1 calc R U
H1PB H 0.8776 0.2846 0.4148 0.033 Uiso 1 1 calc R U
C2 C 0.4888(7) 0.4482(5) 0.0922(5) 0.040(2) Uani 1 1 d . .
H2A H 0.4224 0.4660 0.1160 0.059 Uiso 1 1 calc R U
H2B H 0.5041 0.4210 0.0454 0.059 Uiso 1 1 calc R U
H2C H 0.5098 0.4957 0.0794 0.059 Uiso 1 1 calc R U
C2P C 0.8639(6) 0.1815(5) 0.3879(6) 0.039(2) Uani 1 1 d . .
H2PA H 0.8406 0.1688 0.3503 0.046 Uiso 1 1 calc R U
H2PB H 0.8271 0.1684 0.4398 0.046 Uiso 1 1 calc R U
C3 C 0.8021(5) 0.3374(5) 0.1718(4) 0.0262(17) Uani 1 1 d . .
C3P C 0.9650(7) 0.1271(6) 0.3755(6) 0.052(3) Uani 1 1 d . .
H3PA H 1.0035 0.1464 0.3276 0.063 Uiso 1 1 calc R U
H3PB H 0.9851 0.1325 0.4184 0.063 Uiso 1 1 calc R U
C4 C 0.8851(5) 0.2813(5) 0.1134(4) 0.0288(18) Uani 1 1 d . .
C4P C 0.9787(8) 0.0381(6) 0.3709(6) 0.060(3) Uani 1 1 d . .
H4PA H 0.9290 0.0231 0.4117 0.072 Uiso 1 1 calc R U
H4PB H 1.0371 0.0044 0.3808 0.072 Uiso 1 1 calc R U
C5 C 0.8547(7) 0.2630(7) 0.0518(6) 0.058(3) Uani 1 1 d . .
H5A H 0.8109 0.2335 0.0753 0.086 Uiso 1 1 calc R U
H5B H 0.9078 0.2295 0.0142 0.086 Uiso 1 1 calc R U
H5C H 0.8257 0.3142 0.0262 0.086 Uiso 1 1 calc R U
C5P C 0.9799(7) 0.0181(6) 0.2922(6) 0.054(3) Uani 1 1 d . .
H5PA H 0.9271 0.0588 0.2779 0.064 Uiso 1 1 calc R U
H5PB H 1.0361 0.0234 0.2529 0.064 Uiso 1 1 calc R U
C6 C 0.9246(10) 0.2050(8) 0.1578(7) 0.090(5) Uani 1 1 d . .
H6A H 0.9514 0.2179 0.1920 0.135 Uiso 1 1 calc R U
H6B H 0.9720 0.1650 0.1222 0.135 Uiso 1 1 calc R U
H6C H 0.8762 0.1824 0.1883 0.135 Uiso 1 1 calc R U
C6P C 0.9763(8) -0.0651(7) 0.2912(6) 0.061(3) Uani 1 1 d . .
H6PA H 0.9201 -0.0707 0.3304 0.073 Uiso 1 1 calc R U
H6PB H 1.0293 -0.1061 0.3051 0.073 Uiso 1 1 calc R U
C7 C 0.9570(8) 0.3246(8) 0.0755(7) 0.080(4) Uani 1 1 d . .
H7A H 0.9271 0.3804 0.0583 0.120 Uiso 1 1 calc R U
H7B H 1.0030 0.2950 0.0314 0.120 Uiso 1 1 calc R U
H7C H 0.9867 0.3258 0.1128 0.120 Uiso 1 1 calc R U
C7P C 0.9772(8) -0.0832(6) 0.2132(7) 0.060(3) Uani 1 1 d . .
H7PA H 1.0359 -0.0821 0.1751 0.072 Uiso 1 1 calc R U
H7PB H 0.9277 -0.0391 0.1973 0.072 Uiso 1 1 calc R U
C8 C 0.6790(5) 0.5629(4) 0.1162(4) 0.0222(15) Uani 1 1 d . .
C8P C 0.9652(8) -0.1654(7) 0.2113(9) 0.081(4) Uani 1 1 d . .
H8PA H 0.9651 -0.1714 0.1598 0.121 Uiso 1 1 calc R U
H8PB H 0.9072 -0.1673 0.2486 0.121 Uiso 1 1 calc R U
H8PC H 1.0157 -0.2099 0.2242 0.121 Uiso 1 1 calc R U
C9 C 0.7174(6) 0.5869(6) 0.0304(4) 0.0311(19) Uani 1 1 d . .
C9P C 0.6693(6) 0.5885(5) 0.6298(4) 0.0304(13) Uani 1 1 d D .
H9PA H 0.7223 0.5393 0.6320 0.036 Uiso 1 1 calc R U
H9PB H 0.6918 0.6243 0.5861 0.036 Uiso 1 1 calc R U
C10 C 0.6444(8) 0.6616(7) 0.0077(6) 0.064(3) Uani 1 1 d . .
H10A H 0.5874 0.6495 0.0201 0.096 Uiso 1 1 calc R U
H10B H 0.6654 0.6751 -0.0475 0.096 Uiso 1 1 calc R U
H10C H 0.6337 0.7080 0.0360 0.096 Uiso 1 1 calc R U
C10P C 0.6445(8) 0.6298(7) 0.6974(6) 0.0529(19) Uani 1 1 d D .
H10D H 0.6179 0.5972 0.7421 0.063 Uiso 1 1 calc R U
H10E H 0.5965 0.6828 0.6940 0.063 Uiso 1 1 calc R U
C11 C 0.7345(9) 0.5177(7) -0.0167(5) 0.060(3) Uani 1 1 d . .
H11A H 0.7843 0.4704 -0.0062 0.091 Uiso 1 1 calc R U
H11B H 0.7515 0.5350 -0.0713 0.091 Uiso 1 1 calc R U
H11C H 0.6790 0.5030 -0.0032 0.091 Uiso 1 1 calc R U
C11P C 0.7261(8) 0.6458(8) 0.7118(6) 0.058(2) Uani 1 1 d . .
H11D H 0.7628 0.5960 0.7351 0.070 Uiso 1 1 calc R U
H11E H 0.7664 0.6616 0.6630 0.070 Uiso 1 1 calc R U
C12 C 0.8021(8) 0.6090(8) 0.0134(5) 0.058(3) Uani 1 1 d . .
H12A H 0.7883 0.6560 0.0422 0.087 Uiso 1 1 calc R U
H12B H 0.8240 0.6228 -0.0416 0.087 Uiso 1 1 calc R U
H12C H 0.8494 0.5627 0.0286 0.087 Uiso 1 1 calc R U
C12P C 0.6860(8) 0.7107(9) 0.7631(7) 0.071(3) Uani 1 1 d . .
H12D H 0.6489 0.6922 0.8124 0.085 Uiso 1 1 calc R U
H12E H 0.6442 0.7575 0.7412 0.085 Uiso 1 1 calc R U
C13 C 0.8916(5) 0.5434(5) 0.2761(4) 0.0311(18) Uani 1 1 d . .
C13P C 0.7550(10) 0.7396(11) 0.7787(8) 0.091(5) Uani 1 1 d . .
H13A H 0.7976 0.7511 0.7292 0.110 Uiso 1 1 calc R U
H13B H 0.7912 0.6951 0.8072 0.110 Uiso 1 1 calc R U
C14 C 0.9712(7) 0.5412(8) 0.2052(6) 0.059(3) Uani 1 1 d D U
C14P C 0.7111(14) 0.8160(11) 0.8246(10) 0.119(7) Uani 1 1 d . .
H14A H 0.6697 0.8046 0.8749 0.142 Uiso 1 1 calc R U
H14B H 0.6743 0.8607 0.7967 0.142 Uiso 1 1 calc R U
C15 C 0.9556(12) 0.5325(13) 0.1345(8) 0.126(4) Uani 1 1 d D U
H15A H 0.9503 0.4786 0.1362 0.189 Uiso 1 1 calc R U
H15B H 1.0071 0.5382 0.0905 0.189 Uiso 1 1 calc R U
H15C H 0.8991 0.5747 0.1296 0.189 Uiso 1 1 calc R U
C15P C 0.7850(19) 0.8429(12) 0.8373(13) 0.143(9) Uani 1 1 d . .
H15D H 0.8251 0.8579 0.7878 0.172 Uiso 1 1 calc R U
H15E H 0.8229 0.7991 0.8649 0.172 Uiso 1 1 calc R U
C16 C 1.0587(10) 0.4893(11) 0.2232(9) 0.126(4) Uani 1 1 d D U
H16A H 1.0567 0.5022 0.2731 0.189 Uiso 1 1 calc R U
H16B H 1.1108 0.5004 0.1835 0.189 Uiso 1 1 calc R U
H16C H 1.0654 0.4316 0.2247 0.189 Uiso 1 1 calc R U
C16P C 0.728(2) 0.9195(14) 0.8872(17) 0.246(18) Uani 1 1 d . .
H16D H 0.6985 0.9651 0.8557 0.370 Uiso 1 1 calc R U
H16E H 0.7681 0.9350 0.9057 0.370 Uiso 1 1 calc R U
H16F H 0.6805 0.9059 0.9310 0.370 Uiso 1 1 calc R U
C17 C 0.9876(12) 0.6240(10) 0.1951(9) 0.126(4) Uani 1 1 d D U
H17A H 0.9471 0.6641 0.1679 0.189 Uiso 1 1 calc R U
H17B H 1.0513 0.6174 0.1655 0.189 Uiso 1 1 calc R U
H17C H 0.9748 0.6430 0.2456 0.189 Uiso 1 1 calc R U
C17P C 0.4247(6) 0.2496(5) 0.7005(5) 0.0304(13) Uani 1 1 d . .
H17D H 0.4119 0.2295 0.6603 0.036 Uiso 1 1 calc R U
H17E H 0.4806 0.2090 0.7100 0.036 Uiso 1 1 calc R U
C18 C 0.6601(6) 0.3486(5) 0.7878(4) 0.0280(17) Uani 1 1 d . .
C18P C 0.3453(8) 0.2558(7) 0.7738(6) 0.0529(19) Uani 1 1 d . .
H18A H 0.2904 0.2995 0.7656 0.063 Uiso 1 1 calc R U
H18B H 0.3602 0.2715 0.8152 0.063 Uiso 1 1 calc R U
C19 C 0.7265(6) 0.3174(7) 0.8378(5) 0.046(2) Uani 1 1 d . .
C19P C 0.3233(8) 0.1763(7) 0.7994(6) 0.058(2) Uani 1 1 d . .
H19A H 0.3784 0.1325 0.8071 0.070 Uiso 1 1 calc R U
H19B H 0.3078 0.1609 0.7582 0.070 Uiso 1 1 calc R U
C20 C 0.6758(8) 0.3355(7) 0.9215(6) 0.057(3) Uani 1 1 d . .
H20A H 0.6465 0.3945 0.9257 0.086 Uiso 1 1 calc R U
H20B H 0.7192 0.3150 0.9516 0.086 Uiso 1 1 calc R U
H20C H 0.6292 0.3086 0.9412 0.086 Uiso 1 1 calc R U
C20P C 0.2438(9) 0.1821(9) 0.8738(7) 0.071(3) Uani 1 1 d . .
H20D H 0.2614 0.1928 0.9161 0.085 Uiso 1 1 calc R U
H20E H 0.1902 0.2289 0.8676 0.085 Uiso 1 1 calc R U
C21 C 0.7939(9) 0.3659(10) 0.8082(7) 0.083(4) Uani 1 1 d . .
H21A H 0.8317 0.3519 0.7558 0.124 Uiso 1 1 calc R U
H21B H 0.8332 0.3523 0.8414 0.124 Uiso 1 1 calc R U
H21C H 0.7598 0.4244 0.8087 0.124 Uiso 1 1 calc R U
C21P C 0.2167(8) 0.1048(6) 0.8957(6) 0.057(3) Uani 1 1 d . .
H21D H 0.2690 0.0587 0.9054 0.069 Uiso 1 1 calc R U
H21E H 0.2030 0.0921 0.8522 0.069 Uiso 1 1 calc R U
C22 C 0.7767(8) 0.2261(7) 0.8299(6) 0.068(4) Uani 1 1 d . .
H22A H 0.7322 0.1970 0.8459 0.102 Uiso 1 1 calc R U
H22B H 0.8172 0.2066 0.8624 0.102 Uiso 1 1 calc R U
H22C H 0.8129 0.2162 0.7763 0.102 Uiso 1 1 calc R U
C22P C 0.1330(8) 0.1132(7) 0.9674(7) 0.072(4) Uani 1 1 d . .
H22D H 0.0823 0.1621 0.9594 0.087 Uiso 1 1 calc R U
H22E H 0.1485 0.1213 1.0119 0.087 Uiso 1 1 calc R U
C23 C 0.6126(5) 0.1796(5) 0.3132(4) 0.0251(16) Uani 1 1 d . .
C23P C 0.1003(9) 0.0371(8) 0.9858(8) 0.081(4) Uani 1 1 d . .
H23A H 0.0407 0.0504 1.0263 0.097 Uiso 1 1 calc R U
H23B H 0.0903 0.0264 0.9394 0.097 Uiso 1 1 calc R U
C24 C 0.6401(7) 0.0969(5) 0.2788(5) 0.039(2) Uani 1 1 d . .
C24P C 0.1610(11) -0.0353(8) 1.0103(8) 0.090(5) Uani 1 1 d . .
H24A H 0.2138 -0.0574 0.9664 0.134 Uiso 1 1 calc R U
H24B H 0.1294 -0.0754 1.0322 0.134 Uiso 1 1 calc R U
H24C H 0.1816 -0.0229 1.0493 0.134 Uiso 1 1 calc R U
C25 C 0.6666(9) 0.1064(7) 0.1920(7) 0.066(2) Uani 1 1 d . .
H25A H 0.6191 0.1518 0.1760 0.100 Uiso 1 1 calc R U
H25B H 0.6730 0.0560 0.1718 0.100 Uiso 1 1 calc R U
H25C H 0.7248 0.1173 0.1719 0.100 Uiso 1 1 calc R U
C26 C 0.5561(9) 0.0683(7) 0.3077(7) 0.066(2) Uani 1 1 d . .
H26A H 0.5360 0.0643 0.3639 0.100 Uiso 1 1 calc R U
H26B H 0.5720 0.0148 0.2886 0.100 Uiso 1 1 calc R U
H26C H 0.5066 0.1077 0.2891 0.100 Uiso 1 1 calc R U
C27 C 0.7182(9) 0.0361(6) 0.3075(7) 0.066(2) Uani 1 1 d . .
H27A H 0.7705 0.0560 0.2906 0.100 Uiso 1 1 calc R U
H27B H 0.7363 -0.0169 0.2866 0.100 Uiso 1 1 calc R U
H27C H 0.6977 0.0303 0.3636 0.100 Uiso 1 1 calc R U
C28 C 0.6530(5) 0.7370(5) 0.4638(4) 0.0205(15) Uani 1 1 d . .
C29 C 0.6799(6) 0.8116(5) 0.4662(5) 0.0314(19) Uani 1 1 d . .
C30 C 0.7681(7) 0.8096(6) 0.4018(7) 0.059(3) Uani 1 1 d . .
H30A H 0.8165 0.7583 0.4072 0.088 Uiso 1 1 calc R U
H30B H 0.7866 0.8556 0.4050 0.088 Uiso 1 1 calc R U
H30C H 0.7578 0.8135 0.3521 0.088 Uiso 1 1 calc R U
C31 C 0.6954(9) 0.8038(6) 0.5435(7) 0.064(4) Uani 1 1 d . .
H31A H 0.6396 0.8024 0.5843 0.096 Uiso 1 1 calc R U
H31B H 0.7113 0.8507 0.5486 0.096 Uiso 1 1 calc R U
H31C H 0.7454 0.7535 0.5475 0.096 Uiso 1 1 calc R U
C32 C 0.6033(6) 0.8896(5) 0.4595(6) 0.042(2) Uani 1 1 d . .
H32A H 0.5905 0.8926 0.4110 0.063 Uiso 1 1 calc R U
H32B H 0.6214 0.9364 0.4608 0.063 Uiso 1 1 calc R U
H32C H 0.5484 0.8904 0.5024 0.063 Uiso 1 1 calc R U
C33 C 0.8520(5) 0.3894(5) 0.5237(4) 0.0233(16) Uani 1 1 d . .
C34 C 0.9470(6) 0.3502(6) 0.5344(5) 0.0343(19) Uani 1 1 d . .
C35 C 1.0197(6) 0.3454(6) 0.4550(6) 0.045(2) Uani 1 1 d . .
H35A H 1.0149 0.3081 0.4244 0.068 Uiso 1 1 calc R U
H35B H 1.0807 0.3253 0.4616 0.068 Uiso 1 1 calc R U
H35C H 1.0096 0.3997 0.4286 0.068 Uiso 1 1 calc R U
C36 C 0.9581(7) 0.2658(7) 0.5748(7) 0.057(3) Uani 1 1 d . .
H36A H 0.9110 0.2699 0.6247 0.086 Uiso 1 1 calc R U
H36B H 1.0187 0.2429 0.5825 0.086 Uiso 1 1 calc R U
H36C H 0.9517 0.2303 0.5434 0.086 Uiso 1 1 calc R U
C37 C 0.9568(7) 0.4067(6) 0.5822(6) 0.046(2) Uani 1 1 d . .
H37A H 0.9505 0.4605 0.5550 0.069 Uiso 1 1 calc R U
H37B H 1.0170 0.3839 0.5904 0.069 Uiso 1 1 calc R U
H37C H 0.9092 0.4120 0.6318 0.069 Uiso 1 1 calc R U
C38 C 0.6707(5) 0.1507(5) 0.5942(4) 0.0250(16) Uani 1 1 d . .
C39 C 0.7032(6) 0.0611(5) 0.6239(5) 0.0308(18) Uani 1 1 d . .
C40 C 0.7807(8) 0.0135(6) 0.5603(6) 0.053(3) Uani 1 1 d . .
H40A H 0.7594 0.0179 0.5159 0.079 Uiso 1 1 calc R U
H40B H 0.8019 -0.0439 0.5781 0.079 Uiso 1 1 calc R U
H40C H 0.8312 0.0356 0.5455 0.079 Uiso 1 1 calc R U
C41 C 0.6260(8) 0.0268(7) 0.6471(8) 0.064(3) Uani 1 1 d . .
H41A H 0.5770 0.0561 0.6899 0.096 Uiso 1 1 calc R U
H41B H 0.6481 -0.0311 0.6629 0.096 Uiso 1 1 calc R U
H41C H 0.6027 0.0331 0.6036 0.096 Uiso 1 1 calc R U
C42 C 0.7376(9) 0.0548(6) 0.6927(6) 0.059(3) Uani 1 1 d . .
H42A H 0.7852 0.0804 0.6781 0.089 Uiso 1 1 calc R U
H42B H 0.7628 -0.0027 0.7086 0.089 Uiso 1 1 calc R U
H42C H 0.6867 0.0827 0.7353 0.089 Uiso 1 1 calc R U
C43 C 0.4914(10) 0.8373(8) 0.1217(8) 0.070(4) Uani 1 1 d . .
C44 C 0.4520(9) 0.7736(7) 0.1531(7) 0.067(3) Uani 1 1 d . .
H44A H 0.4301 0.7611 0.1152 0.100 Uiso 1 1 calc R U
H44B H 0.4008 0.7916 0.1993 0.100 Uiso 1 1 calc R U
H44C H 0.4984 0.7247 0.1663 0.100 Uiso 1 1 calc R U
C45 C 0.4528(11) 0.8612(8) -0.0497(8) 0.074(4) Uani 1 1 d . .
C46 C 0.4581(17) 0.9444(10) -0.0645(10) 0.138(9) Uani 1 1 d . .
H46A H 0.5197 0.9427 -0.0968 0.206 Uiso 1 1 calc R U
H46B H 0.4448 0.9674 -0.0158 0.206 Uiso 1 1 calc R U
H46C H 0.4135 0.9786 -0.0909 0.206 Uiso 1 1 calc R U

loop_
_atom_site_aniso_label
_atom_site_aniso_U_11
_atom_site_aniso_U_22
_atom_site_aniso_U_33
_atom_site_aniso_U_23
_atom_site_aniso_U_13
_atom_site_aniso_U_12
Gd1 0.01565(17) 0.02256(18) 0.01073(16) 0.00012(13) -0.00175(12) -0.01103(14)
Gd2 0.01902(18) 0.02146(18) 0.01330(16) 0.00029(13) -0.00262(13) -0.01128(14)
Gd3 0.01579(17) 0.02282(18) 0.01258(16) 0.00164(13) -0.00375(13) -0.00993(14)
Ni1 0.0179(4) 0.0269(5) 0.0107(4) -0.0010(3) -0.0010(3) -0.0130(4)
Ni2 0.0188(4) 0.0208(5) 0.0124(4) -0.0028(3) -0.0014(3) -0.0094(4)
Ni3 0.0197(4) 0.0232(5) 0.0103(4) 0.0026(3) -0.0048(3) -0.0118(4)
P1 0.0156(9) 0.0205(9) 0.0152(8) -0.0010(7) -0.0026(7) -0.0082(7)
P2 0.0185(9) 0.0202(9) 0.0122(8) 0.0012(7) -0.0044(7) -0.0103(7)
P3 0.0162(9) 0.0212(9) 0.0112(8) 0.0022(7) -0.0026(7) -0.0105(7)
O1 0.029(3) 0.029(3) 0.014(2) -0.001(2) -0.005(2) -0.017(2)
O1OH 0.019(2) 0.019(2) 0.011(2) -0.0023(18) -0.0028(19) -0.009(2)
O1P 0.020(3) 0.021(3) 0.016(2) 0.002(2) -0.004(2) -0.011(2)
O2 0.085(6) 0.050(5) 0.055(5) -0.010(4) -0.029(4) -0.015(4)
O2P 0.020(2) 0.022(3) 0.016(2) -0.002(2) -0.004(2) -0.010(2)
O3 0.026(3) 0.039(3) 0.011(2) -0.001(2) -0.003(2) -0.020(2)
O3P 0.022(3) 0.025(3) 0.015(2) 0.001(2) -0.003(2) -0.012(2)
O4 0.029(3) 0.039(3) 0.013(2) 0.005(2) -0.007(2) -0.019(3)
O4P 0.021(3) 0.026(3) 0.011(2) -0.003(2) 0.0045(19) -0.010(2)
O5 0.020(3) 0.035(3) 0.019(3) -0.007(2) 0.001(2) -0.011(2)
O5P 0.020(2) 0.019(3) 0.016(2) 0.0023(19) -0.005(2) -0.010(2)
O6 0.021(3) 0.036(3) 0.018(3) -0.013(2) 0.005(2) -0.012(2)
O6P 0.025(3) 0.024(3) 0.015(2) -0.001(2) 0.004(2) -0.010(2)
O7 0.044(4) 0.095(6) 0.023(3) -0.019(3) 0.006(3) -0.053(4)
O7P 0.019(2) 0.026(3) 0.012(2) 0.000(2) -0.0021(19) -0.013(2)
O8 0.025(3) 0.057(4) 0.017(3) -0.003(2) 0.000(2) -0.030(3)
O8P 0.022(3) 0.023(3) 0.017(2) 0.002(2) -0.005(2) -0.013(2)
O9 0.022(3) 0.036(3) 0.013(2) 0.001(2) -0.005(2) -0.011(2)
O9P 0.021(2) 0.020(3) 0.016(2) 0.0043(19) -0.008(2) -0.013(2)
O10 0.025(3) 0.035(3) 0.013(2) 0.002(2) -0.006(2) -0.011(2)
O11 0.034(3) 0.021(3) 0.022(3) -0.005(2) -0.008(2) -0.010(2)
O12 0.044(3) 0.025(3) 0.019(3) -0.003(2) -0.004(2) -0.019(3)
O13 0.034(3) 0.022(3) 0.033(3) 0.001(2) -0.010(2) -0.016(2)
O14 0.021(3) 0.044(3) 0.026(3) 0.003(2) -0.007(2) -0.021(3)
O15 0.023(3) 0.036(3) 0.026(3) 0.007(2) -0.009(2) -0.013(2)
O16 0.018(3) 0.042(3) 0.024(3) -0.002(2) -0.004(2) -0.018(2)
O17 0.031(3) 0.022(3) 0.030(3) 0.004(2) -0.013(2) -0.012(2)
O18 0.033(3) 0.026(3) 0.033(3) 0.006(2) -0.017(3) -0.013(2)
N1 0.169(14) 0.078(9) 0.131(12) 0.050(8) -0.083(11) -0.086(10)
N2 0.122(10) 0.050(6) 0.070(7) 0.001(5) -0.044(7) -0.037(6)
C1 0.031(4) 0.036(5) 0.014(4) -0.003(3) 0.000(3) -0.019(4)
C1P 0.022(4) 0.042(5) 0.018(4) 0.001(3) -0.005(3) -0.013(4)
C2 0.063(6) 0.038(5) 0.027(4) 0.000(4) -0.027(4) -0.015(5)
C2P 0.024(4) 0.025(4) 0.048(5) 0.000(4) 0.002(4) 0.000(4)
C3 0.027(4) 0.033(4) 0.015(4) -0.004(3) -0.001(3) -0.010(3)
C3P 0.036(5) 0.048(6) 0.054(6) 0.000(5) -0.017(5) 0.010(5)
C4 0.023(4) 0.031(4) 0.024(4) -0.009(3) 0.004(3) -0.007(3)
C4P 0.046(6) 0.042(6) 0.056(7) 0.000(5) -0.007(5) 0.017(5)
C5 0.041(6) 0.072(8) 0.054(6) -0.040(6) 0.001(5) -0.008(5)
C5P 0.043(6) 0.028(5) 0.062(7) 0.007(5) -0.001(5) 0.003(4)
C6 0.088(10) 0.071(9) 0.046(7) -0.011(6) -0.005(7) 0.039(7)
C6P 0.044(6) 0.048(6) 0.052(7) 0.000(5) 0.014(5) 0.001(5)
C7 0.060(8) 0.090(10) 0.075(9) -0.049(7) 0.039(7) -0.044(7)
C7P 0.045(6) 0.037(6) 0.075(8) -0.002(5) -0.001(6) -0.004(5)
C8 0.029(4) 0.022(4) 0.016(3) 0.001(3) -0.002(3) -0.013(3)
C8P 0.038(6) 0.059(8) 0.123(12) -0.018(8) 0.009(7) -0.016(6)
C9 0.038(5) 0.052(5) 0.010(3) 0.005(3) -0.004(3) -0.028(4)
C9P 0.042(3) 0.030(3) 0.033(3) 0.011(2) -0.021(3) -0.025(3)
C10 0.074(8) 0.070(8) 0.034(6) 0.021(5) -0.009(5) -0.026(7)
C10P 0.062(5) 0.062(5) 0.040(4) -0.008(3) -0.007(4) -0.032(4)
C11 0.084(8) 0.072(8) 0.019(5) -0.016(5) 0.007(5) -0.034(7)
C11P 0.062(5) 0.080(6) 0.042(4) -0.004(4) -0.004(4) -0.046(5)
C12 0.076(8) 0.102(9) 0.017(4) 0.005(5) -0.002(5) -0.068(7)
C12P 0.059(5) 0.104(7) 0.050(5) 0.007(5) -0.005(4) -0.045(5)
C13 0.027(4) 0.048(5) 0.020(4) 0.000(4) 0.001(3) -0.022(4)
C13P 0.085(10) 0.151(15) 0.063(9) 0.046(9) -0.044(8) -0.071(11)
C14 0.044(5) 0.094(7) 0.044(5) -0.012(5) 0.001(4) -0.039(5)
C14P 0.133(16) 0.082(12) 0.071(11) 0.017(9) 0.001(10) 0.006(11)
C15 0.108(7) 0.176(9) 0.071(5) -0.004(6) 0.016(5) -0.061(6)
C15P 0.24(3) 0.100(15) 0.149(19) 0.026(13) -0.12(2) -0.075(18)
C16 0.108(7) 0.176(9) 0.071(5) -0.004(6) 0.016(5) -0.061(6)
C16P 0.39(5) 0.074(16) 0.22(3) 0.005(18) -0.10(3) -0.02(2)
C17 0.108(7) 0.176(9) 0.071(5) -0.004(6) 0.016(5) -0.061(6)
C17P 0.042(3) 0.030(3) 0.033(3) 0.011(2) -0.021(3) -0.025(3)
C18 0.031(4) 0.034(5) 0.021(4) 0.004(3) -0.010(3) -0.012(4)
C18P 0.062(5) 0.062(5) 0.040(4) -0.008(3) -0.007(4) -0.032(4)
C19 0.030(5) 0.065(7) 0.032(5) -0.007(5) -0.013(4) 0.001(5)
C19P 0.062(5) 0.080(6) 0.042(4) -0.004(4) -0.004(4) -0.046(5)
C20 0.065(7) 0.064(7) 0.042(6) -0.007(5) -0.034(5) -0.002(6)
C20P 0.059(5) 0.104(7) 0.050(5) 0.007(5) -0.005(4) -0.045(5)
C21 0.059(8) 0.154(14) 0.054(7) -0.004(8) -0.022(6) -0.052(9)
C21P 0.060(7) 0.039(6) 0.056(6) -0.014(5) 0.024(5) -0.029(5)
C22 0.059(7) 0.075(8) 0.044(6) -0.011(6) -0.028(6) 0.023(6)
C22P 0.063(7) 0.048(7) 0.078(8) -0.014(6) 0.034(6) -0.032(6)
C23 0.025(4) 0.025(4) 0.027(4) -0.002(3) -0.004(3) -0.012(3)
C23P 0.077(9) 0.064(8) 0.074(9) -0.015(7) 0.034(7) -0.038(7)
C24 0.065(6) 0.020(4) 0.027(4) -0.004(3) -0.008(4) -0.012(4)
C24P 0.110(12) 0.056(8) 0.065(9) 0.002(7) 0.027(8) -0.036(8)
C25 0.090(5) 0.036(3) 0.073(5) -0.022(3) -0.018(4) -0.017(3)
C26 0.090(5) 0.036(3) 0.073(5) -0.022(3) -0.018(4) -0.017(3)
C27 0.090(5) 0.036(3) 0.073(5) -0.022(3) -0.018(4) -0.017(3)
C28 0.027(4) 0.028(4) 0.014(3) 0.005(3) -0.011(3) -0.017(3)
C29 0.035(5) 0.024(4) 0.047(5) 0.005(4) -0.020(4) -0.019(4)
C30 0.034(5) 0.041(6) 0.100(9) 0.018(6) -0.014(6) -0.025(5)
C31 0.106(10) 0.033(5) 0.088(9) 0.007(5) -0.069(8) -0.032(6)
C32 0.043(5) 0.025(5) 0.057(6) -0.002(4) -0.014(5) -0.009(4)
C33 0.024(4) 0.033(4) 0.015(3) -0.004(3) -0.005(3) -0.011(3)
C34 0.022(4) 0.042(5) 0.037(5) 0.008(4) -0.012(4) -0.010(4)
C35 0.018(4) 0.055(6) 0.055(6) 0.008(5) -0.011(4) -0.008(4)
C36 0.040(6) 0.055(7) 0.073(8) 0.028(6) -0.028(5) -0.016(5)
C37 0.041(5) 0.068(7) 0.046(6) 0.013(5) -0.026(5) -0.033(5)
C38 0.023(4) 0.023(4) 0.028(4) 0.008(3) -0.006(3) -0.011(3)
C39 0.037(5) 0.024(4) 0.029(4) 0.004(3) -0.012(4) -0.008(4)
C40 0.072(8) 0.034(5) 0.048(6) 0.003(4) -0.019(5) -0.014(5)
C41 0.068(8) 0.041(6) 0.088(9) 0.020(6) -0.025(7) -0.033(6)
C42 0.096(9) 0.035(6) 0.049(6) 0.004(5) -0.044(6) -0.005(6)
C43 0.101(10) 0.063(8) 0.084(9) 0.022(7) -0.065(8) -0.050(8)
C44 0.090(9) 0.059(7) 0.071(8) 0.005(6) -0.043(7) -0.034(7)
C45 0.122(12) 0.052(7) 0.076(9) 0.009(6) -0.051(9) -0.047(8)
C46 0.27(3) 0.099(13) 0.121(15) 0.041(11) -0.120(18) -0.117(16)

loop_
_atom_type_symbol
_atom_type_description
_atom_type_scat_dispersion_real
_atom_type_scat_dispersion_imag
_atom_type_scat_source
C C 0.0033 0.0016 'International Tables Vol C Tables 4.2.6.8 and 6.1.1.4'
H H 0.0000 0.0000 'International Tables Vol C Tables 4.2.6.8 and 6.1.1.4'
Gd Gd -0.1653 3.9035 'International Tables Vol C Tables 4.2.6.8 and 6.1.1.4'
N N 0.0061 0.0033 'International Tables Vol C Tables 4.2.6.8 and 6.1.1.4'
Ni Ni 0.3393 1.1124 'International Tables Vol C Tables 4.2.6.8 and 6.1.1.4'
O O 0.0106 0.0060 'International Tables Vol C Tables 4.2.6.8 and 6.1.1.4'
P P 0.1023 0.0942 'International Tables Vol C Tables 4.2.6.8 and 6.1.1.4'

loop_
_geom_angle_atom_site_label_1
_geom_angle_atom_site_label_2
_geom_angle_atom_site_label_3
_geom_angle
_geom_angle_site_symmetry_1
_geom_angle_site_symmetry_3
O1P Gd1 Ni1 42.59(11) . .
O1P Gd1 O7 113.92(19) . .
O1P Gd1 O8 68.83(17) . .
O1P Gd1 O8P 72.34(16) . 2_666
O1P Gd1 C13 91.3(2) . .
O4P Gd1 Ni1 115.96(13) . .
O4P Gd1 O1P 88.81(17) . .
O4P Gd1 O7 152.39(18) . .
O4P Gd1 O8 154.97(17) . .
O4P Gd1 O8P 93.76(17) . 2_666
O4P Gd1 O13 85.78(18) . .
O4P Gd1 C13 177.8(2) . .
O7 Gd1 Ni1 91.66(13) . .
O7 Gd1 O8 52.53(17) . .
O7 Gd1 C13 26.4(2) . .
O8 Gd1 Ni1 39.34(11) . .
O8 Gd1 C13 26.2(2) . .
O8P Gd1 Ni1 42.82(12) 2_666 .
O8P Gd1 O7 107.6(2) 2_666 .
O8P Gd1 O8 69.39(17) 2_666 .
O8P Gd1 C13 88.4(2) 2_666 .
O13 Gd1 Ni1 125.81(14) . .
O13 Gd1 O1P 161.26(18) . .
O13 Gd1 O7 77.1(2) . .
O13 Gd1 O8 111.72(19) . .
O13 Gd1 O8P 90.11(18) . 2_666
O13 Gd1 C13 94.8(2) . .
O15 Gd1 Ni1 119.76(14) . .
O15 Gd1 O1P 86.56(18) . .
O15 Gd1 O4P 84.74(18) . .
O15 Gd1 O7 81.4(2) . .
O15 Gd1 O8 104.23(19) . .
O15 Gd1 O8P 158.88(18) . 2_666
O15 Gd1 O13 110.7(2) . .
O15 Gd1 C13 93.1(2) . .
C13 Gd1 Ni1 65.37(17) . .
Ni2 Gd2 Gd3 120.021(17) . .
P1 Gd2 Gd3 64.11(3) . .
P1 Gd2 Ni2 60.83(4) . .
O2P Gd2 Gd3 93.43(11) . .
O2P Gd2 Ni2 35.86(11) . .
O2P Gd2 P1 29.32(11) . .
O2P Gd2 O3P 58.87(15) . .
O3P Gd2 Gd3 34.59(11) . .
O3P Gd2 Ni2 88.64(11) . .
O3P Gd2 P1 29.59(11) . .
O6P Gd2 Gd3 117.88(12) 2_666 .
O6P Gd2 Ni2 38.56(11) 2_666 .
O6P Gd2 P1 85.58(12) 2_666 .
O6P Gd2 O2P 70.50(16) 2_666 .
O6P Gd2 O3P 103.23(17) 2_666 .
O7P Gd2 Gd3 36.94(11) . .
O7P Gd2 Ni2 132.55(12) . .
O7P Gd2 P1 96.03(12) . .
O7P Gd2 O2P 123.64(16) . .
O7P Gd2 O3P 68.68(16) . .
O7P Gd2 O6P 105.16(17) . 2_666
O12 Gd2 Gd3 147.70(15) . .
O12 Gd2 Ni2 68.81(13) . .
O12 Gd2 P1 103.03(14) . .
O12 Gd2 O2P 77.66(17) . .
O12 Gd2 O3P 126.33(18) . .
O12 Gd2 O6P 88.65(18) . 2_666
O12 Gd2 O7P 157.31(17) . .
O12 Gd2 O17 83.87(19) . .
O14 Gd2 Gd3 116.83(13) 2_666 .
O14 Gd2 Ni2 112.46(13) 2_666 .
O14 Gd2 P1 168.23(15) 2_666 .
O14 Gd2 O2P 147.35(17) 2_666 .
O14 Gd2 O3P 150.41(18) 2_666 .
O14 Gd2 O6P 83.88(18) 2_666 2_666
O14 Gd2 O7P 81.73(18) 2_666 .
O14 Gd2 O12 82.0(2) 2_666 .
O14 Gd2 O17 94.86(19) 2_666 .
O17 Gd2 Gd3 69.26(13) . .
O17 Gd2 Ni2 137.07(14) . .
O17 Gd2 P1 96.26(13) . .
O17 Gd2 O2P 107.88(18) . .
O17 Gd2 O3P 81.49(17) . .
O17 Gd2 O6P 172.52(18) . 2_666
O17 Gd2 O7P 81.90(18) . .
Ni3 Gd3 Gd2 120.361(17) . .
P3 Gd3 Gd2 62.95(3) . .
P3 Gd3 Ni3 60.64(4) . .
O3P Gd3 Gd2 36.92(12) . .
O3P Gd3 Ni3 143.30(12) . .
O3P Gd3 P3 98.09(12) . .
O3P Gd3 O5P 119.21(16) . .
O3P Gd3 O7P 68.71(16) . .
O3P Gd3 O9P 127.01(16) . .
O5P Gd3 Gd2 122.13(11) . .
O5P Gd3 Ni3 36.57(11) . .
O5P Gd3 P3 84.52(12) . .
O5P Gd3 O7P 98.34(16) . .
O5P Gd3 O9P 69.50(15) . .
O7P Gd3 Gd2 34.64(11) . .
O7P Gd3 Ni3 86.11(11) . .
O7P Gd3 P3 29.39(11) . .
O7P Gd3 O9P 58.34(15) . .
O9 Gd3 Gd2 148.29(13) . .
O9 Gd3 Ni3 66.57(13) . .
O9 Gd3 P3 104.80(13) . .
O9 Gd3 O3P 149.86(18) . .
O9 Gd3 O5P 82.74(17) . .
O9 Gd3 O7P 132.18(16) . .
O9 Gd3 O9P 78.25(16) . .
O9 Gd3 O16 80.57(18) . .
O9 Gd3 O18 80.76(19) . .
O9P Gd3 Gd2 91.80(10) . .
O9P Gd3 Ni3 36.38(10) . .
O9P Gd3 P3 29.03(11) . .
O16 Gd3 Gd2 115.21(13) . .
O16 Gd3 Ni3 117.97(13) . .
O16 Gd3 P3 172.28(14) . .
O16 Gd3 O3P 78.89(17) . .
O16 Gd3 O5P 90.75(18) . .
O16 Gd3 O7P 146.73(16) . .
O16 Gd3 O9P 152.56(17) . .
O16 Gd3 O18 104.81(19) . .
O18 Gd3 Gd2 68.89(13) . .
O18 Gd3 Ni3 118.76(14) . .
O18 Gd3 P3 81.75(14) . .
O18 Gd3 O3P 83.45(18) . .
O18 Gd3 O5P 155.03(18) . .
O18 Gd3 O7P 79.41(17) . .
O18 Gd3 O9P 88.82(17) . .
O1OH Ni1 Gd1 109.32(13) . .
O1OH Ni1 O1P 84.08(18) . .
O1OH Ni1 O3 99.85(19) . .
O1OH Ni1 O5 101.5(2) . .
O1OH Ni1 O8 157.61(19) . .
O1OH Ni1 O8P 83.48(18) . 2_666
O1P Ni1 Gd1 46.30(12) . .
O1P Ni1 O8P 78.10(18) . 2_666
O3 Ni1 Gd1 126.98(15) . .
O3 Ni1 O1P 173.28(19) . .
O3 Ni1 O5 92.1(2) . .
O3 Ni1 O8 96.2(2) . .
O3 Ni1 O8P 96.8(2) . 2_666
O5 Ni1 Gd1 122.56(15) . .
O5 Ni1 O1P 92.5(2) . .
O5 Ni1 O8 93.4(2) . .
O5 Ni1 O8P 169.0(2) . 2_666
O8 Ni1 Gd1 48.28(14) . .
O8 Ni1 O1P 78.60(19) . .
O8 Ni1 O8P 79.2(2) . 2_666
O8P Ni1 Gd1 46.46(12) 2_666 .
O1 Ni2 Gd2 133.42(14) . .
O1 Ni2 O6P 93.67(19) . 2_666
O1OH Ni2 Gd2 104.13(13) . .
O1OH Ni2 O1 80.11(19) . .
O1OH Ni2 O2P 93.07(19) . .
O1OH Ni2 O6 95.9(2) . .
O1OH Ni2 O6P 85.00(18) . 2_666
O1OH Ni2 O11 174.0(2) . .
O2P Ni2 Gd2 43.90(13) . .
O2P Ni2 O1 171.87(19) . .
O2P Ni2 O6P 81.27(19) . 2_666
O6 Ni2 Gd2 134.67(16) . .
O6 Ni2 O1 89.5(2) . .
O6 Ni2 O2P 95.6(2) . .
O6 Ni2 O6P 176.8(2) . 2_666
O6 Ni2 O11 86.3(2) . .
O6P Ni2 Gd2 42.17(14) 2_666 .
O11 Ni2 Gd2 78.02(14) . .
O11 Ni2 O1 94.3(2) . .
O11 Ni2 O2P 92.3(2) . .
O11 Ni2 O6P 93.2(2) . 2_666
O1 Ni3 Gd3 130.81(13) 2_666 .
O1OH Ni3 Gd3 102.43(13) 2_666 .
O1OH Ni3 O1 78.47(19) 2_666 2_666
O1OH Ni3 O5P 86.05(18) 2_666 .
O1OH Ni3 O9P 90.64(18) 2_666 .
O1OH Ni3 O10 173.6(2) 2_666 .
O4 Ni3 Gd3 137.39(16) . .
O4 Ni3 O1 90.4(2) . 2_666
O4 Ni3 O1OH 95.4(2) . 2_666
O4 Ni3 O5P 178.0(2) . .
O4 Ni3 O9P 97.0(2) . .
O4 Ni3 O10 86.8(2) . .
O5P Ni3 Gd3 40.80(13) . .
O5P Ni3 O1 91.20(18) . 2_666
O9P Ni3 Gd3 45.19(13) . .
O9P Ni3 O1 167.41(18) . 2_666
O9P Ni3 O5P 81.67(18) . .
O10 Ni3 Gd3 79.64(14) . .
O10 Ni3 O1 95.6(2) . 2_666
O10 Ni3 O5P 91.81(19) . .
O10 Ni3 O9P 95.0(2) . .
O1P P1 Gd2 126.8(2) . .
O1P P1 O2P 114.3(3) . .
O1P P1 O3P 111.9(3) . .
O1P P1 C1P 109.1(3) . .
O2P P1 Gd2 50.98(18) . .
O2P P1 O3P 103.2(3) . .
O2P P1 C1P 108.3(3) . .
O3P P1 Gd2 52.27(18) . .
O3P P1 C1P 109.9(3) . .
C1P P1 Gd2 124.1(3) . .
O4P P2 O5P 108.5(3) . .
O4P P2 O6P 111.3(3) . .
O4P P2 C9P 107.8(3) . .
O5P P2 C9P 108.3(3) . .
O6P P2 O5P 110.8(3) . .
O6P P2 C9P 110.0(4) . .
O7P P3 Gd3 51.41(18) . .
O7P P3 C17P 109.9(3) . .
O8P P3 Gd3 133.19(19) . .
O8P P3 O7P 111.2(3) . .
O8P P3 O9P 115.2(3) . .
O8P P3 C17P 108.2(3) . .
O9P P3 Gd3 52.50(18) . .
O9P P3 O7P 103.7(3) . .
O9P P3 C17P 108.5(3) . .
C17P P3 Gd3 118.5(3) . .
Ni2 O1 Ni3 95.44(19) . 2_666
C1 O1 Ni2 126.0(5) . .
C1 O1 Ni3 132.2(5) . 2_666
Ni1 O1OH Ni2 118.0(2) . .
Ni1 O1OH Ni3 120.7(2) . 2_666
Ni2 O1OH Ni3 104.0(2) . 2_666
Ni1 O1P Gd1 91.11(17) . .
P1 O1P Gd1 142.9(3) . .
P1 O1P Ni1 125.6(3) . .
Ni2 O2P Gd2 100.24(19) . .
P1 O2P Gd2 99.7(2) . .
P1 O2P Ni2 135.3(3) . .
C8 O3 Ni1 130.8(5) . .
Gd3 O3P Gd2 108.49(18) . .
P1 O3P Gd2 98.1(2) . .
P1 O3P Gd3 153.0(3) . .
C8 O4 Ni3 131.7(5) 2_666 .
P2 O4P Gd1 145.8(3) . .
C3 O5 Ni1 129.6(5) . .
Ni3 O5P Gd3 102.63(18) . .
P2 O5P Gd3 124.8(3) . .
P2 O5P Ni3 131.1(3) . .
C3 O6 Ni2 128.6(5) . .
Ni2 O6P Gd2 99.3(2) 2_666 2_666
P2 O6P Gd2 133.1(3) . 2_666
P2 O6P Ni2 127.5(3) . 2_666
C13 O7 Gd1 94.0(5) . .
Gd2 O7P Gd3 108.42(18) . .
P3 O7P Gd2 146.1(3) . .
P3 O7P Gd3 99.2(2) . .
Ni1 O8 Gd1 92.38(18) . .
C13 O8 Gd1 93.9(4) . .
C13 O8 Ni1 170.7(6) . .
Ni1 O8P Gd1 90.71(18) 2_666 2_666
P3 O8P Gd1 139.5(3) . 2_666
P3 O8P Ni1 129.5(3) . 2_666
C18 O9 Gd3 136.5(5) . .
Ni3 O9P Gd3 98.43(17) . .
P3 O9P Gd3 98.5(2) . .
P3 O9P Ni3 134.8(3) . .
C18 O10 Ni3 130.5(5) . .
C23 O11 Ni2 131.5(5) . .
C23 O12 Gd2 134.1(5) . .
C28 O13 Gd1 144.1(5) . .
C28 O14 Gd2 167.4(5) . 2_666
C33 O15 Gd1 147.1(5) . .
C33 O16 Gd3 160.2(5) . .
C38 O17 Gd2 138.6(5) . .
C38 O18 Gd3 138.8(5) . .
O1 C1 O2 121.6(7) . .
O1 C1 C2 120.1(7) . .
O2 C1 C2 118.3(7) . .
C2P C1P P1 114.0(5) . .
C1P C2P C3P 112.8(8) . .
O5 C3 O6 126.0(7) . .
O5 C3 C4 118.0(7) . .
O6 C3 C4 116.0(7) . .
C4P C3P C2P 112.2(9) . .
C5 C4 C3 110.1(7) . .
C5 C4 C7 109.1(9) . .
C6 C4 C3 106.9(7) . .
C6 C4 C5 111.5(9) . .
C6 C4 C7 109.7(10) . .
C7 C4 C3 109.4(7) . .
C3P C4P C5P 113.6(9) . .
C6P C5P C4P 114.2(9) . .
C5P C6P C7P 113.1(9) . .
C6P C7P C8P 114.9(10) . .
O3 C8 O4 127.5(6) . 2_666
O3 C8 C9 118.0(6) . .
O4 C8 C9 114.4(6) 2_666 .
C10 C9 C8 108.2(7) . .
C11 C9 C8 108.9(7) . .
C11 C9 C10 107.8(8) . .
C12 C9 C8 112.8(7) . .
C12 C9 C10 107.8(9) . .
C12 C9 C11 111.1(8) . .
C10P C9P P2 123.1(7) . .
C9P C10P C11P 114.5(9) . .
C12P C11P C10P 106.7(10) . .
C11P C12P C13P 114.3(12) . .
O7 C13 Gd1 59.6(4) . .
O7 C13 C14 120.5(7) . .
O8 C13 Gd1 59.9(4) . .
O8 C13 O7 119.6(7) . .
O8 C13 C14 119.9(7) . .
C14 C13 Gd1 177.4(7) . .
C12P C13P C14P 113.6(15) . .
C13 C14 C16 109.0(10) . .
C13 C14 C17 107.3(10) . .
C15 C14 C13 114.4(9) . .
C15 C14 C16 120.6(12) . .
C15 C14 C17 106.3(13) . .
C16 C14 C17 96.9(11) . .
C13P C14P C15P 111.0(16) . .
C14P C15P C16P 104(2) . .
C18P C17P P3 113.6(7) . .
O9 C18 C19 116.1(7) . .
O10 C18 O9 125.8(7) . .
O10 C18 C19 117.9(7) . .
C17P C18P C19P 113.0(9) . .
C20 C19 C18 111.3(7) . .
C20 C19 C21 107.3(9) . .
C20 C19 C22 110.7(9) . .
C21 C19 C18 106.6(8) . .
C22 C19 C18 109.8(8) . .
C22 C19 C21 111.1(10) . .
C18P C19P C20P 113.2(10) . .
C21P C20P C19P 113.1(10) . .
C20P C21P C22P 112.8(9) . .
C21P C22P C23P 112.8(9) . .
O11 C23 O12 124.6(7) . .
O11 C23 C24 118.1(7) . .
O12 C23 C24 117.3(7) . .
C24P C23P C22P 115.2(13) . .
C25 C24 C23 110.9(7) . .
C25 C24 C26 108.1(9) . .
C25 C24 C27 112.0(9) . .
C26 C24 C23 107.4(7) . .
C27 C24 C23 108.2(8) . .
C27 C24 C26 110.1(8) . .
O13 C28 C29 118.1(6) . .
O14 C28 O13 123.7(7) . .
O14 C28 C29 118.1(7) . .
C30 C29 C28 109.7(7) . .
C31 C29 C28 106.0(7) . .
C31 C29 C30 110.0(9) . .
C32 C29 C28 110.3(7) . .
C32 C29 C30 111.0(7) . .
C32 C29 C31 109.6(8) . .
O15 C33 C34 117.3(7) . .
O16 C33 O15 123.6(7) . .
O16 C33 C34 119.0(7) . .
C33 C34 C35 108.9(7) . .
C36 C34 C33 111.2(7) . .
C36 C34 C35 110.5(8) . .
C36 C34 C37 110.5(8) . .
C37 C34 C33 106.7(7) . .
C37 C34 C35 109.0(7) . .
O17 C38 C39 116.4(7) . .
O18 C38 O17 124.2(7) . .
O18 C38 C39 119.4(7) . .
C40 C39 C38 108.5(7) . .
C40 C39 C42 109.1(8) . .
C41 C39 C38 109.8(7) . .
C41 C39 C40 109.6(8) . .
C41 C39 C42 109.8(9) . .
C42 C39 C38 110.0(7) . .
N1 C43 C44 179.1(16) . .
N2 C45 C46 179(2) . .

loop_
_geom_bond_atom_site_label_1
_geom_bond_atom_site_label_2
_geom_bond_distance
_geom_bond_site_symmetry_2
Gd1 Ni1 3.2773(9) .
Gd1 O1P 2.370(5) .
Gd1 O4P 2.286(4) .
Gd1 O7 2.442(6) .
Gd1 O8 2.448(5) .
Gd1 O8P 2.376(5) 2_666
Gd1 O13 2.314(5) .
Gd1 O15 2.273(5) .
Gd1 C13 2.823(7) .
Gd2 Gd3 3.9093(5) .
Gd2 Ni2 3.4663(9) .
Gd2 P1 3.0991(18) .
Gd2 O2P 2.443(5) .
Gd2 O3P 2.476(5) .
Gd2 O6P 2.358(5) 2_666
Gd2 O7P 2.342(5) .
Gd2 O12 2.301(5) .
Gd2 O14 2.273(5) 2_666
Gd2 O17 2.317(5) .
Gd3 Ni3 3.4977(9) .
Gd3 P3 3.1273(17) .
Gd3 O3P 2.340(5) .
Gd3 O5P 2.342(5) .
Gd3 O7P 2.476(5) .
Gd3 O9 2.294(5) .
Gd3 O9P 2.508(5) .
Gd3 O16 2.304(5) .
Gd3 O18 2.331(5) .
Ni1 O1OH 1.969(5) .
Ni1 O1P 2.218(5) .
Ni1 O3 1.999(5) .
Ni1 O5 2.002(5) .
Ni1 O8 2.079(5) .
Ni1 O8P 2.228(5) 2_666
Ni2 O1 2.107(5) .
Ni2 O1OH 1.995(5) .
Ni2 O2P 2.063(5) .
Ni2 O6 2.015(5) .
Ni2 O6P 2.189(5) 2_666
Ni2 O11 2.035(5) .
Ni3 O1 2.161(5) 2_666
Ni3 O1OH 2.011(5) 2_666
Ni3 O4 1.999(5) .
Ni3 O5P 2.136(5) .
Ni3 O9P 2.097(5) .
Ni3 O10 2.023(5) .
P1 O1P 1.531(5) .
P1 O2P 1.540(5) .
P1 O3P 1.546(5) .
P1 C1P 1.791(8) .
P2 O4P 1.509(5) .
P2 O5P 1.548(5) .
P2 O6P 1.531(5) .
P2 C9P 1.793(8) .
P3 O7P 1.555(5) .
P3 O8P 1.528(5) .
P3 O9P 1.534(5) .
P3 C17P 1.807(8) .
O1 Ni3 2.161(5) 2_666
O1 C1 1.282(9) .
O1OH Ni3 2.011(5) 2_666
O2 C1 1.338(10) .
O3 C8 1.248(9) .
O4 C8 1.274(9) 2_666
O5 C3 1.260(9) .
O6 C3 1.267(9) .
O6P Gd2 2.358(5) 2_666
O6P Ni2 2.189(5) 2_666
O7 C13 1.257(10) .
O8 C13 1.247(9) .
O8P Gd1 2.376(5) 2_666
O8P Ni1 2.228(5) 2_666
O9 C18 1.272(9) .
O10 C18 1.237(9) .
O11 C23 1.262(9) .
O12 C23 1.263(9) .
O13 C28 1.265(9) .
O14 Gd2 2.273(5) 2_666
O14 C28 1.256(9) .
O15 C33 1.271(9) .
O16 C33 1.258(9) .
O17 C38 1.278(9) .
O18 C38 1.268(9) .
N1 C43 1.159(15) .
N2 C45 1.152(14) .
C1 C2 1.473(11) .
C1P C2P 1.531(11) .
C2P C3P 1.551(12) .
C3 C4 1.556(10) .
C3P C4P 1.516(15) .
C4 C5 1.514(13) .
C4 C6 1.500(14) .
C4 C7 1.543(13) .
C4P C5P 1.554(16) .
C5P C6P 1.494(15) .
C6P C7P 1.530(16) .
C7P C8P 1.540(16) .
C8 O4 1.274(9) 2_666
C8 C9 1.548(10) .
C9 C10 1.536(14) .
C9 C11 1.513(13) .
C9 C12 1.501(12) .
C9P C10P 1.425(11) .
C10P C11P 1.581(14) .
C11P C12P 1.437(16) .
C12P C13P 1.525(17) .
C13 C14 1.506(12) .
C13P C14P 1.53(2) .
C14 C15 1.461(14) .
C14 C16 1.513(12) .
C14 C17 1.548(15) .
C14P C15P 1.55(3) .
C15P C16P 1.58(3) .
C17P C18P 1.524(13) .
C18 C19 1.559(11) .
C18P C19P 1.530(14) .
C19 C20 1.524(13) .
C19 C21 1.540(16) .
C19 C22 1.528(15) .
C19P C20P 1.537(14) .
C20P C21P 1.532(15) .
C21P C22P 1.540(13) .
C22P C23P 1.563(15) .
C23 C24 1.546(11) .
C23P C24P 1.419(19) .
C24 C25 1.517(14) .
C24 C26 1.538(15) .
C24 C27 1.532(15) .
C28 C29 1.544(10) .
C29 C30 1.531(13) .
C29 C31 1.515(13) .
C29 C32 1.513(12) .
C33 C34 1.530(11) .
C34 C35 1.547(12) .
C34 C36 1.522(13) .
C34 C37 1.526(13) .
C38 C39 1.538(10) .
C39 C40 1.512(13) .
C39 C41 1.503(13) .
C39 C42 1.535(12) .
C43 C44 1.436(16) .
C45 C46 1.475(18) .
